data_4130711
loop_
_publ_author_name
'Zhang, Yu'
'Petersen, Jeffrey L.'
'Milsmann, Carsten'

_publ_section_title
;
 A Luminescent Zirconium(IV) Complex as a Molecular Photosensitizer for
 Visible Light Photoredox Catalysis.
;
_journal_issue 40
_journal_name_full 'Journal of the American Chemical Society'
_journal_page_first 13115
_journal_page_last 13118
_journal_paper_doi 10.1021/jacs.6b05934
_journal_volume 138
_journal_year 2016
_chemical_formula_sum 'C28 H25 Cl2 N3'
_chemical_formula_weight 474.41
_space_group_crystal_system monoclinic
_space_group_IT_number 15
_space_group_name_Hall '-C 2yc'
_space_group_name_H-M_alt 'C 1 2/c 1'
_atom_sites_solution_hydrogens mixed
_cell_angle_alpha 90
_cell_angle_beta 113.6822(13)
_cell_angle_gamma 90
_cell_formula_units_Z 8
_cell_length_a 15.2333(6)
_cell_length_b 21.8990(9)
_cell_length_c 15.6210(8)
_cell_measurement_reflns_used 9888
_cell_measurement_temperature 100.(2)
_cell_measurement_theta_max 30.0247
_cell_measurement_theta_min 3.1498
_cell_volume 4772.2(4)
_computing_cell_refinement 'SAINT V8.34A (Bruker AXS Inc., 2013)'
_computing_data_reduction 'SAINT V8.34A (Bruker AXS Inc., 2013)'
_computing_structure_refinement 'SHELXL-2014 (Sheldrick, 2014)'
_diffrn_ambient_temperature 100.(2)
_diffrn_detector_area_resol_mean 10.4167
_diffrn_measured_fraction_theta_full 0.998
_diffrn_measured_fraction_theta_max 0.998
_diffrn_measurement_device_type 'Bruker AXS D8 Venture fixed chi'
_diffrn_measurement_method 'omega scan, PHOTON 100 CMOS'
_diffrn_radiation_monochromator Triumph
_diffrn_radiation_type 'Mo K\a'
_diffrn_radiation_wavelength 0.71073
_diffrn_reflns_av_R_equivalents 0.0289
_diffrn_reflns_av_unetI/netI 0.0280
_diffrn_reflns_limit_h_max 19
_diffrn_reflns_limit_h_min -18
_diffrn_reflns_limit_k_max 28
_diffrn_reflns_limit_k_min -28
_diffrn_reflns_limit_l_max 20
_diffrn_reflns_limit_l_min -20
_diffrn_reflns_number 23086
_diffrn_reflns_theta_full 27.50
_diffrn_reflns_theta_max 27.50
_diffrn_reflns_theta_min 3.15
_diffrn_source_type 'fine-focus sealed tube'
_exptl_absorpt_coefficient_mu 0.294
_exptl_absorpt_correction_T_max 0.95
_exptl_absorpt_correction_T_min 0.80
_exptl_absorpt_correction_type multi-scan
_exptl_absorpt_process_details 'SADABS V2014/3 (Bruker AXS Inc.)'
_exptl_crystal_colour 'pale yellow'
_exptl_crystal_density_diffrn 1.321
_exptl_crystal_density_method 'not measured'
_exptl_crystal_description parallelopiped
_exptl_crystal_F_000 1984
_exptl_crystal_size_max 0.699
_exptl_crystal_size_mid 0.227
_exptl_crystal_size_min 0.162
_refine_diff_density_max 0.692
_refine_diff_density_min -0.899
_refine_ls_extinction_method none
_refine_ls_goodness_of_fit_ref 1.029
_refine_ls_hydrogen_treatment mixed
_refine_ls_matrix_type full
_refine_ls_number_parameters 308
_refine_ls_number_reflns 5482
_refine_ls_number_restraints 0
_refine_ls_restrained_S_all 1.029
_refine_ls_R_factor_all 0.0758
_refine_ls_R_factor_gt 0.0609
_refine_ls_shift/su_max 0.002
_refine_ls_shift/su_mean 0.000
_refine_ls_structure_factor_coef Fsqd
_refine_ls_weighting_details 'w=1/[\s^2^(Fo^2^)+(0.1019P)^2^+15.1218P] where P=(Fo^2^+2Fc^2^)/3'
_refine_ls_weighting_scheme calc
_refine_ls_wR_factor_gt 0.1708
_refine_ls_wR_factor_ref 0.1836
_reflns_number_gt 4423
_reflns_number_total 5482
_reflns_threshold_expression 'I > 2\s(I)'
_cod_data_source_file ja6b05934_si_002.cif
_cod_data_source_block compound_H2(PDP)
_cod_database_code 4130711

loop_
_space_group_symop_operation_xyz
'x, y, z'
'-x, y, -z+1/2'
'x+1/2, y+1/2, z'
'-x+1/2, y+1/2, -z+1/2'
'-x, -y, -z'
'x, -y, z-1/2'
'-x+1/2, -y+1/2, -z'
'x+1/2, -y+1/2, z-1/2'

loop_
_atom_site_type_symbol
_atom_site_label
_atom_site_fract_x
_atom_site_fract_y
_atom_site_fract_z
_atom_site_U_iso_or_equiv
_atom_site_adp_type
_atom_site_calc_flag
_atom_site_refinement_flags_adp
_atom_site_refinement_flags_posn
_atom_site_occupancy
N N1 0.48644(13) 0.35555(9) 0.33962(12) 0.0102(4) Uani d . . 1
H H1N 0.521(2) 0.3845(14) 0.337(2) 0.019(7) Uiso d . . 1
N N2 0.37518(12) 0.43862(8) 0.19857(12) 0.0090(4) Uani d . . 1
N N3 0.47472(13) 0.51767(9) 0.13144(13) 0.0101(4) Uani d . . 1
H H3N 0.5057(19) 0.4975(13) 0.1721(19) 0.007(6) Uiso d . . 1
C C1 0.52501(16) 0.30313(10) 0.38635(15) 0.0121(4) Uani d . . 1
C C2 0.45034(16) 0.26315(10) 0.37172(15) 0.0129(4) Uani d . . 1
H H2 0.4559 0.2231 0.3968 0.015 Uiso calc U R 1
C C3 0.36324(16) 0.29239(10) 0.31244(14) 0.0107(4) Uani d . . 1
C C4 0.38869(15) 0.35052(10) 0.29422(14) 0.0102(4) Uani d . . 1
C C5 0.33276(15) 0.40314(10) 0.24236(14) 0.0097(4) Uani d . . 1
C C6 0.24288(16) 0.41676(10) 0.24122(15) 0.0129(4) Uani d . . 1
H H6 0.2146 0.3913 0.2725 0.015 Uiso calc U R 1
C C7 0.19592(16) 0.46841(11) 0.19322(16) 0.0155(5) Uani d . . 1
H H7 0.1348 0.4789 0.1917 0.019 Uiso calc U R 1
C C8 0.23774(16) 0.50483(11) 0.14748(16) 0.0144(4) Uani d . . 1
H H8 0.206 0.5404 0.1147 0.017 Uiso calc U R 1
C C9 0.32776(15) 0.48832(10) 0.15042(14) 0.0098(4) Uani d . . 1
C C10 0.37740(15) 0.52422(9) 0.10422(14) 0.0099(4) Uani d . . 1
C C11 0.34715(15) 0.56869(10) 0.03484(14) 0.0105(4) Uani d . . 1
C C12 0.43049(16) 0.58943(10) 0.02329(15) 0.0118(4) Uani d . . 1
H H12 0.4322 0.6204 -0.0187 0.014 Uiso calc U R 1
C C13 0.50777(15) 0.55702(10) 0.08323(15) 0.0113(4) Uani d . . 1
C C14 0.26868(15) 0.26215(10) 0.27558(15) 0.0114(4) Uani d . . 1
C C15 0.25048(17) 0.21465(10) 0.32625(16) 0.0155(5) Uani d . . 1
H H15 0.2984 0.2035 0.3853 0.019 Uiso calc U R 1
C C16 0.16339(18) 0.18345(11) 0.29180(17) 0.0188(5) Uani d . . 1
H H16 0.1524 0.1514 0.3274 0.023 Uiso calc U R 1
C C17 0.09268(17) 0.19911(11) 0.20565(17) 0.0181(5) Uani d . . 1
H H17 0.0332 0.178 0.1822 0.022 Uiso calc U R 1
C C18 0.10925(16) 0.24577(11) 0.15382(16) 0.0161(5) Uani d . . 1
H H18 0.0609 0.2566 0.0949 0.019 Uiso calc U R 1
C C19 0.19640(16) 0.27666(10) 0.18790(15) 0.0129(4) Uani d . . 1
H H19 0.2073 0.3081 0.1513 0.016 Uiso calc U R 1
C C20 0.24870(16) 0.58864(10) -0.02341(15) 0.0123(4) Uani d . . 1
C C21 0.17590(17) 0.54545(12) -0.06489(16) 0.0183(5) Uani d . . 1
H H21 0.1906 0.5031 -0.0562 0.022 Uiso calc U R 1
C C22 0.08286(18) 0.56370(13) -0.11827(18) 0.0250(6) Uani d . . 1
H H22 0.0341 0.5339 -0.1452 0.03 Uiso calc U R 1
C C23 0.06038(18) 0.62543(14) -0.13260(18) 0.0254(6) Uani d . . 1
H H23 -0.0039 0.6379 -0.1676 0.03 Uiso calc U R 1
C C24 0.13228(18) 0.66860(12) -0.09560(17) 0.0218(5) Uani d . . 1
H H24 0.1177 0.7108 -0.107 0.026 Uiso calc U R 1
C C25 0.22607(17) 0.65031(11) -0.04162(16) 0.0154(5) Uani d . . 1
H H25 0.2751 0.6802 -0.017 0.018 Uiso calc U R 1
C C26 0.63084(16) 0.29681(11) 0.43985(16) 0.0169(5) Uani d . . 1
H H26A 0.6624 0.2961 0.3962 0.025 Uiso calc U R 1
H H26B 0.6446 0.2587 0.4758 0.025 Uiso calc U R 1
H H26C 0.6549 0.3315 0.4826 0.025 Uiso calc U R 1
C C27 0.61128(16) 0.55849(11) 0.09937(16) 0.0155(5) Uani d . . 1
H H27A 0.6487 0.5765 0.1608 0.023 Uiso calc U R 1
H H27B 0.6193 0.5832 0.0507 0.023 Uiso calc U R 1
H H27C 0.6337 0.5168 0.0973 0.023 Uiso calc U R 1
C C28 0.3629(3) 0.15674(14) 0.1567(2) 0.0397(8) Uani d . . 1
H H28A 0.4138 0.188 0.1823 0.048 Uiso calc U R 1
H H28B 0.3004 0.1773 0.1403 0.048 Uiso calc U R 1
Cl Cl1 0.37792(7) 0.10145(4) 0.24255(8) 0.0535(3) Uani d . . 1
Cl Cl2 0.36743(6) 0.12477(4) 0.05451(6) 0.0438(2) Uani d . . 1

loop_
_atom_site_aniso_label
_atom_site_aniso_U_11
_atom_site_aniso_U_22
_atom_site_aniso_U_33
_atom_site_aniso_U_12
_atom_site_aniso_U_13
_atom_site_aniso_U_23
N1 0.0097(9) 0.0112(9) 0.0102(8) -0.0004(7) 0.0045(7) 0.0009(7)
N2 0.0082(8) 0.0101(9) 0.0078(8) -0.0009(7) 0.0022(7) -0.0001(6)
N3 0.0097(9) 0.0107(9) 0.0097(8) 0.0010(7) 0.0037(7) 0.0026(7)
C1 0.0124(10) 0.0150(10) 0.0090(9) 0.0017(8) 0.0043(8) 0.0017(8)
C2 0.0147(10) 0.0118(10) 0.0114(10) 0.0012(8) 0.0046(8) 0.0023(8)
C3 0.0124(10) 0.0115(10) 0.0089(9) -0.0011(8) 0.0051(8) 0.0004(8)
C4 0.0095(9) 0.0125(10) 0.0087(9) 0.0000(8) 0.0038(8) 0.0011(8)
C5 0.0097(10) 0.0096(10) 0.0091(9) -0.0008(8) 0.0029(8) -0.0012(7)
C6 0.0116(10) 0.0136(10) 0.0154(10) -0.0019(8) 0.0073(8) 0.0010(8)
C7 0.0089(10) 0.0185(11) 0.0207(11) 0.0022(9) 0.0077(9) 0.0026(9)
C8 0.0116(10) 0.0136(10) 0.0184(11) 0.0041(8) 0.0064(9) 0.0042(8)
C9 0.0093(9) 0.0107(10) 0.0085(9) -0.0009(8) 0.0028(8) -0.0008(7)
C10 0.0092(9) 0.0102(10) 0.0109(9) -0.0003(8) 0.0045(8) -0.0013(8)
C11 0.0123(10) 0.0094(10) 0.0100(9) 0.0002(8) 0.0048(8) -0.0013(8)
C12 0.0136(10) 0.0110(10) 0.0117(9) -0.0025(8) 0.0061(8) -0.0003(8)
C13 0.0128(10) 0.0109(10) 0.0116(10) -0.0036(8) 0.0062(8) -0.0025(8)
C14 0.0119(10) 0.0108(10) 0.0126(10) -0.0010(8) 0.0061(8) -0.0018(8)
C15 0.0168(11) 0.0136(11) 0.0152(10) -0.0008(9) 0.0056(9) 0.0024(8)
C16 0.0223(12) 0.0141(11) 0.0231(12) -0.0054(10) 0.0125(10) -0.0014(9)
C17 0.0147(11) 0.0191(12) 0.0225(12) -0.0080(9) 0.0096(9) -0.0093(9)
C18 0.0136(10) 0.0205(12) 0.0136(10) -0.0004(9) 0.0049(9) -0.0041(9)
C19 0.0134(10) 0.0135(10) 0.0125(10) -0.0012(8) 0.0058(8) -0.0010(8)
C20 0.0133(10) 0.0151(11) 0.0089(9) 0.0012(8) 0.0049(8) 0.0021(8)
C21 0.0162(11) 0.0192(12) 0.0172(11) -0.0003(9) 0.0044(9) 0.0007(9)
C22 0.0132(11) 0.0323(15) 0.0236(13) -0.0025(10) 0.0012(10) -0.0020(11)
C23 0.0141(11) 0.0402(16) 0.0170(11) 0.0102(11) 0.0012(9) 0.0037(11)
C24 0.0245(13) 0.0232(13) 0.0175(11) 0.0121(10) 0.0083(10) 0.0061(10)
C25 0.0183(11) 0.0153(11) 0.0130(10) 0.0020(9) 0.0066(9) 0.0016(8)
C26 0.0114(10) 0.0201(12) 0.0168(11) 0.0028(9) 0.0034(9) 0.0037(9)
C27 0.0128(10) 0.0166(11) 0.0194(11) -0.0031(9) 0.0089(9) -0.0021(9)
C28 0.0420(18) 0.0251(15) 0.0428(18) -0.0024(14) 0.0073(15) 0.0011(13)
Cl1 0.0565(6) 0.0421(5) 0.0782(7) 0.0107(4) 0.0442(5) 0.0234(5)
Cl2 0.0459(5) 0.0288(4) 0.0493(5) 0.0000(3) 0.0115(4) -0.0027(3)

loop_
_atom_type_symbol
_atom_type_description
_atom_type_scat_dispersion_real
_atom_type_scat_dispersion_imag
_atom_type_scat_source
C C 0.0033 0.0016 'International Tables Vol C Tables 4.2.6.8 and 6.1.1.4'
H H 0.0000 0.0000 'International Tables Vol C Tables 4.2.6.8 and 6.1.1.4'
N N 0.0061 0.0033 'International Tables Vol C Tables 4.2.6.8 and 6.1.1.4'
Cl Cl 0.1484 0.1585 'International Tables Vol C Tables 4.2.6.8 and 6.1.1.4'

loop_
_geom_angle_atom_site_label_1
_geom_angle_atom_site_label_2
_geom_angle_atom_site_label_3
_geom_angle
C1 N1 C4 110.77(19)
C9 N2 C5 118.94(18)
C13 N3 C10 110.71(18)
N1 C1 C2 107.27(19)
N1 C1 C26 121.0(2)
C2 C1 C26 131.8(2)
C1 C2 C3 108.19(19)
C4 C3 C2 106.25(19)
C4 C3 C14 129.7(2)
C2 C3 C14 123.96(19)
N1 C4 C3 107.51(19)
N1 C4 C5 119.40(19)
C3 C4 C5 133.0(2)
N2 C5 C6 122.32(19)
N2 C5 C4 116.03(18)
C6 C5 C4 121.61(19)
C7 C6 C5 118.2(2)
C8 C7 C6 120.3(2)
C7 C8 C9 118.8(2)
N2 C9 C8 121.47(19)
N2 C9 C10 116.03(18)
C8 C9 C10 122.48(19)
N3 C10 C11 107.00(18)
N3 C10 C9 119.79(19)
C11 C10 C9 133.2(2)
C10 C11 C12 106.76(19)
C10 C11 C20 128.71(19)
C12 C11 C20 124.34(19)
C13 C12 C11 108.20(19)
N3 C13 C12 107.30(19)
N3 C13 C27 121.2(2)
C12 C13 C27 131.5(2)
C15 C14 C19 117.6(2)
C15 C14 C3 119.8(2)
C19 C14 C3 122.6(2)
C16 C15 C14 121.3(2)
C17 C16 C15 120.1(2)
C16 C17 C18 119.7(2)
C17 C18 C19 120.2(2)
C18 C19 C14 121.1(2)
C25 C20 C21 118.3(2)
C25 C20 C11 121.3(2)
C21 C20 C11 120.3(2)
C22 C21 C20 120.8(2)
C21 C22 C23 120.3(2)
C24 C23 C22 119.6(2)
C23 C24 C25 120.2(2)
C20 C25 C24 120.7(2)
Cl1 C28 Cl2 112.12(18)

loop_
_geom_bond_atom_site_label_1
_geom_bond_atom_site_label_2
_geom_bond_distance
N1 C1 1.361(3)
N1 C4 1.373(3)
N2 C9 1.355(3)
N2 C5 1.358(3)
N3 C13 1.367(3)
N3 C10 1.376(3)
C1 C2 1.380(3)
C1 C26 1.495(3)
C2 C3 1.429(3)
C3 C4 1.393(3)
C3 C14 1.476(3)
C4 C5 1.468(3)
C5 C6 1.394(3)
C6 C7 1.387(3)
C7 C8 1.385(3)
C8 C9 1.401(3)
C9 C10 1.466(3)
C10 C11 1.391(3)
C11 C12 1.427(3)
C11 C20 1.474(3)
C12 C13 1.371(3)
C13 C27 1.494(3)
C14 C15 1.401(3)
C14 C19 1.406(3)
C15 C16 1.394(3)
C16 C17 1.387(4)
C17 C18 1.388(3)
C18 C19 1.391(3)
C20 C25 1.395(3)
C20 C21 1.403(3)
C21 C22 1.384(3)
C22 C23 1.390(4)
C23 C24 1.385(4)
C24 C25 1.395(3)
C28 Cl1 1.752(3)
C28 Cl2 1.770(4)
